data_7061859
loop_
_publ_author_name
'Dkhar, Lincoln'
'Gupta, Hrishikesh'
'Poluri, Krishna Mohan'
'Gannon, Paige M.'
'Kaminsky, Werner'
'Kollipara, Mohan Rao'

_publ_section_title
;
 Influence of counterions on the formation of supramolecular platinum
 group metal complexes containing pyridyl thioamide derivatives:
 antioxidant and antimicrobial studies
;
_journal_issue 40
_journal_name_full 'New Journal of Chemistry'
_journal_page_first 19241
_journal_page_last 19253
_journal_paper_doi 10.1039/D2NJ03108F
_journal_volume 46
_journal_year 2022
_chemical_formula_moiety 'C20 H27 Cl2 Ir N2 S2, C H2 Cl2'
_chemical_formula_sum 'C21 H29 Cl4 Ir N2 S2'
_chemical_formula_weight 707.58
_space_group_IT_number 14
_space_group_name_Hall '-P 2ybc'
_space_group_name_H-M_alt 'P 1 21/c 1'
_symmetry_cell_setting monoclinic
_symmetry_Int_Tables_number 14
_symmetry_space_group_name_Hall '-P 2ybc'
_symmetry_space_group_name_H-M 'P 1 21/c 1'
_atom_sites_solution_hydrogens geom
_atom_sites_solution_primary direct
_audit_conform_dict_location ftp://ftp.iucr.org/pub/cif_core.dic
_audit_conform_dict_name cif_core.dic
_audit_conform_dict_version 2.4.3
_audit_creation_date 2019-08-30T14:55:35-00:00
_audit_creation_method 'WinGX routine CIF_UPDATE'
_audit_update_record
;
2022-02-26 deposited with the CCDC.	2022-09-12 downloaded from the CCDC.
;
_cell_angle_alpha 90
_cell_angle_beta 90.400(5)
_cell_angle_gamma 90
_cell_formula_units_Z 4
_cell_length_a 11.1464(10)
_cell_length_b 26.663(2)
_cell_length_c 8.4706(8)
_cell_measurement_reflns_used 9965
_cell_measurement_temperature 100(2)
_cell_measurement_theta_max 28.02
_cell_measurement_theta_min 2.52
_cell_measurement_wavelength 0.71073
_cell_volume 2517.4(4)
_computing_cell_refinement 'SAINT V8.34A integration software'
_computing_data_collection 'Bruker APEX2 software'
_computing_data_reduction 'SORTAV (Blessing, 1995)'
_computing_molecular_graphics 'ORTEP-3 for Windows (Farrugia, 2012)'
_computing_publication_material 'WinGX publication routines (Farrugia, 2012)'
_computing_structure_refinement 'SHELXL-2014/7 (Sheldrick, 2014)'
_computing_structure_solution 'SHELXS-2013 (Sheldrick, 2008)'
_diffrn_ambient_temperature 100(2)
_diffrn_detector 'APEX-II CCD'
_diffrn_measured_fraction_theta_full 1
_diffrn_measured_fraction_theta_max 0.99
_diffrn_measurement_device '\k-geometry diffractometer'
_diffrn_measurement_device_type 'Bruker APEX-II'
_diffrn_measurement_method '\f or \w oscillation scans'
_diffrn_orient_matrix_UB_11 0.114014
_diffrn_orient_matrix_UB_12 -0.021867
_diffrn_orient_matrix_UB_13 0.002538
_diffrn_orient_matrix_UB_21 -0.002434
_diffrn_orient_matrix_UB_22 -0.029994
_diffrn_orient_matrix_UB_23 -0.035343
_diffrn_orient_matrix_UB_31 0.030536
_diffrn_orient_matrix_UB_32 0.081679
_diffrn_orient_matrix_UB_33 -0.012294
_diffrn_radiation_monochromator graphite
_diffrn_radiation_probe x-ray
_diffrn_radiation_type MoK\a
_diffrn_radiation_wavelength 0.71073
_diffrn_reflns_av_R_equivalents 0.0525
_diffrn_reflns_av_unetI/netI 0.029
_diffrn_reflns_Laue_measured_fraction_full 1
_diffrn_reflns_Laue_measured_fraction_max 0.99
_diffrn_reflns_limit_h_max 14
_diffrn_reflns_limit_h_min -14
_diffrn_reflns_limit_k_max 35
_diffrn_reflns_limit_k_min -35
_diffrn_reflns_limit_l_max 11
_diffrn_reflns_limit_l_min -11
_diffrn_reflns_number 79425
_diffrn_reflns_point_group_measured_fraction_full 1
_diffrn_reflns_point_group_measured_fraction_max 0.99
_diffrn_reflns_theta_full 25
_diffrn_reflns_theta_max 28.487
_diffrn_reflns_theta_min 1.527
_diffrn_source 'sealed x-ray tube'
_diffrn_standards_number 0
_exptl_absorpt_coefficient_mu 5.907
_exptl_absorpt_correction_T_max 0.746
_exptl_absorpt_correction_T_min 0.587
_exptl_absorpt_correction_type multi-scan
_exptl_absorpt_process_details
;
SADABS-2012/1 - Bruker AXS area detector scaling and absorption correction
;
_exptl_crystal_colour orange
_exptl_crystal_density_diffrn 1.867
_exptl_crystal_density_method 'not measured'
_exptl_crystal_description block
_exptl_crystal_F_000 1384
_exptl_crystal_size_max 0.15
_exptl_crystal_size_mid 0.13
_exptl_crystal_size_min 0.1
_refine_diff_density_max 3.387
_refine_diff_density_min -2.682
_refine_diff_density_rms 0.194
_refine_ls_extinction_method none
_refine_ls_goodness_of_fit_ref 1.156
_refine_ls_hydrogen_treatment constr
_refine_ls_matrix_type full
_refine_ls_number_constraints 0
_refine_ls_number_parameters 284
_refine_ls_number_reflns 6336
_refine_ls_number_restraints 40
_refine_ls_restrained_S_all 1.154
_refine_ls_R_factor_all 0.0484
_refine_ls_R_factor_gt 0.0425
_refine_ls_shift/su_max 0
_refine_ls_shift/su_mean 0
_refine_ls_structure_factor_coef Fsqd
_refine_ls_weighting_details 'w=1/[\s^2^(Fo^2^)+(0.0264P)^2^+29.7883P] where P=(Fo^2^+2Fc^2^)/3'
_refine_ls_weighting_scheme calc
_refine_ls_wR_factor_gt 0.0971
_refine_ls_wR_factor_ref 0.0998
_reflns_Friedel_coverage 0
_reflns_number_gt 5833
_reflns_number_total 6336
_reflns_threshold_expression 'I > 2\s(I)'
_cod_data_source_file d2nj03108f2.cif
_cod_data_source_block shelx_CCDC6
_cod_depositor_comments 'Adding full bibliography for 7061852--7061867.cif.'
_cod_original_cell_volume 2517.3(4)
_cod_original_sg_symbol_H-M 'P 21/c'
_cod_database_code 7061859
_shelx_estimated_absorpt_t_min 0.471
_shelx_estimated_absorpt_t_max 0.59

loop_
_symmetry_equiv_pos_as_xyz
'x, y, z'
'-x, y+1/2, -z+1/2'
'-x, -y, -z'
'x, -y-1/2, z-1/2'

loop_
_atom_site_label
_atom_site_type_symbol
_atom_site_fract_x
_atom_site_fract_y
_atom_site_fract_z
_atom_site_U_iso_or_equiv
_atom_site_adp_type
_atom_site_occupancy
_atom_site_site_symmetry_order
_atom_site_calc_flag
_atom_site_refinement_flags_posn
_atom_site_refinement_flags_adp
_atom_site_refinement_flags_occupancy
_atom_site_disorder_assembly
_atom_site_disorder_group
C1 C 0.3147(3) 0.14471(12) 0.3185(4) 0.0215(17) Uani 1 1 d G . . . .
C2 C 0.1954(3) 0.16128(12) 0.2900(4) 0.0209(16) Uani 1 1 d G . . . .
C3 C 0.2000(3) 0.20189(12) 0.1818(4) 0.0210(16) Uani 1 1 d G . . . .
C4 C 0.3221(3) 0.21042(12) 0.1434(4) 0.0227(16) Uani 1 1 d G . . . .
C5 C 0.3930(3) 0.17508(13) 0.2279(4) 0.0222(16) Uani 1 1 d G . . . .
C6 C 0.3517(4) 0.10226(16) 0.4262(6) 0.034(2) Uani 1 1 d G . . . .
H6A H 0.3576 0.1146 0.535 0.051 Uiso 1 1 calc R U . . .
H6B H 0.4298 0.0892 0.3932 0.051 Uiso 1 1 calc R U . . .
H6C H 0.2917 0.0754 0.4204 0.051 Uiso 1 1 calc R U . . .
C7 C 0.0834(3) 0.13954(19) 0.3621(6) 0.032(2) Uani 1 1 d G . . . .
H7A H 0.0973 0.1043 0.3894 0.049 Uiso 1 1 calc R U . . .
H7B H 0.0169 0.1418 0.2861 0.049 Uiso 1 1 calc R U . . .
H7C H 0.0631 0.1584 0.4576 0.049 Uiso 1 1 calc R U . . .
C8 C 0.0937(4) 0.23091(18) 0.1186(6) 0.036(2) Uani 1 1 d G U . . .
H8A H 0.087 0.2628 0.1754 0.054 Uiso 1 1 calc R U . . .
H8B H 0.0204 0.2112 0.1336 0.054 Uiso 1 1 calc R U . . .
H8C H 0.1048 0.2375 0.0059 0.054 Uiso 1 1 calc R U . . .
C9 C 0.3684(5) 0.25010(17) 0.0323(6) 0.041(2) Uani 1 1 d G U . . .
H9A H 0.3673 0.2828 0.085 0.061 Uiso 1 1 calc R U . . .
H9B H 0.3173 0.2513 -0.0623 0.061 Uiso 1 1 calc R U . . .
H9C H 0.4508 0.2419 0.0019 0.061 Uiso 1 1 calc R U . . .
C10 C 0.5279(3) 0.1706(2) 0.2224(7) 0.037(2) Uani 1 1 d G . . . .
H10A H 0.557 0.1843 0.1223 0.056 Uiso 1 1 calc R U . . .
H10B H 0.5508 0.1352 0.2308 0.056 Uiso 1 1 calc R U . . .
H10C H 0.5634 0.1894 0.3104 0.056 Uiso 1 1 calc R U . . .
C11 C 0.3529(7) 0.0277(3) 0.0941(9) 0.0186(15) Uani 1 1 d . . . . .
H11 H 0.4295 0.0434 0.094 0.022 Uiso 1 1 calc R U . . .
C12 C 0.3471(8) -0.0241(3) 0.1019(9) 0.0223(17) Uani 1 1 d . . . . .
H12 H 0.4183 -0.0436 0.1056 0.027 Uiso 1 1 calc R U . . .
C13 C 0.2362(8) -0.0468(3) 0.1042(8) 0.0207(15) Uani 1 1 d . . . . .
C14 C 0.1355(8) -0.0168(3) 0.1118(10) 0.0260(18) Uani 1 1 d . . . . .
H14 H 0.0583 -0.0314 0.1236 0.031 Uiso 1 1 calc R U . . .
C15 C 0.1479(7) 0.0351(3) 0.1020(9) 0.0207(16) Uani 1 1 d . . . . .
H15 H 0.0782 0.0556 0.1062 0.025 Uiso 1 1 calc R U . . .
C16 C 0.2340(5) -0.1022(4) 0.0826(10) 0.0232(18) Uani 0.818(5) 1 d D . P A 1
C17 C 0.3056(9) -0.1129(4) 0.3587(11) 0.0208(19) Uani 0.818(5) 1 d D U P A 1
H17A H 0.3097 -0.0758 0.3585 0.025 Uiso 0.818(5) 1 calc R U P A 1
H17B H 0.3851 -0.126 0.3909 0.025 Uiso 0.818(5) 1 calc R U P A 1
C18 C 0.2119(10) -0.1301(3) 0.4731(10) 0.024(2) Uani 0.818(5) 1 d D . P A 1
H18A H 0.1328 -0.1167 0.4396 0.029 Uiso 0.818(5) 1 calc R U P A 1
H18B H 0.2306 -0.1162 0.5789 0.029 Uiso 0.818(5) 1 calc R U P A 1
C19 C 0.1799(10) -0.2100(4) 0.2781(12) 0.027(2) Uani 0.818(5) 1 d D . P A 1
H19A H 0.1787 -0.2467 0.2603 0.032 Uiso 0.818(5) 1 calc R U P A 1
H19B H 0.1013 -0.1963 0.2445 0.032 Uiso 0.818(5) 1 calc R U P A 1
C20 C 0.2782(11) -0.1866(3) 0.1797(11) 0.0245(19) Uani 0.818(5) 1 d D . P A 1
H20A H 0.3573 -0.1994 0.2148 0.029 Uiso 0.818(5) 1 calc R U P A 1
H20B H 0.2667 -0.1958 0.0673 0.029 Uiso 0.818(5) 1 calc R U P A 1
N2 N 0.2743(8) -0.1313(3) 0.1975(8) 0.0177(14) Uani 0.818(5) 1 d D . P A 1
S1 S 0.1779(5) -0.1201(3) -0.0931(6) 0.0257(9) Uani 0.818(5) 1 d D . P A 1
S2 S 0.2029(3) -0.19752(9) 0.4864(3) 0.0264(6) Uani 0.818(5) 1 d D . P A 1
C16B C 0.2030(15) -0.1030(12) 0.075(3) 0.0232(18) Uani 0.182(5) 1 d D . P A 2
C17B C 0.188(3) -0.1079(11) 0.367(3) 0.0208(19) Uani 0.182(5) 1 d D . P A 2
H17C H 0.112 -0.115 0.4224 0.025 Uiso 0.182(5) 1 calc R U P A 2
H17D H 0.1979 -0.0711 0.3614 0.025 Uiso 0.182(5) 1 calc R U P A 2
C18B C 0.291(3) -0.1301(8) 0.459(4) 0.024(2) Uani 0.182(5) 1 d D . P A 2
H18C H 0.2932 -0.1145 0.5655 0.029 Uiso 0.182(5) 1 calc R U P A 2
H18D H 0.3669 -0.1215 0.4059 0.029 Uiso 0.182(5) 1 calc R U P A 2
C19B C 0.264(4) -0.2121(11) 0.274(3) 0.027(2) Uani 0.182(5) 1 d D . P A 2
H19C H 0.3392 -0.204 0.2184 0.032 Uiso 0.182(5) 1 calc R U P A 2
H19D H 0.2498 -0.2486 0.2635 0.032 Uiso 0.182(5) 1 calc R U P A 2
C20B C 0.161(3) -0.1841(10) 0.197(4) 0.0245(19) Uani 0.182(5) 1 d D . P A 2
H20C H 0.1541 -0.1947 0.0849 0.029 Uiso 0.182(5) 1 calc R U P A 2
H20D H 0.0855 -0.1925 0.2504 0.029 Uiso 0.182(5) 1 calc R U P A 2
N2B N 0.182(3) -0.1289(9) 0.204(3) 0.0177(14) Uani 0.182(5) 1 d D . P A 2
S1B S 0.198(3) -0.1248(15) -0.111(3) 0.0257(9) Uani 0.182(5) 1 d D . P A 2
S2B S 0.2831(13) -0.1972(4) 0.4820(13) 0.0264(6) Uani 0.182(5) 1 d D . P A 2
C21 C 0.2490(8) 0.0085(3) -0.2892(9) 0.0283(19) Uani 1 1 d . . . . .
H22A H 0.2544 0.0442 -0.2572 0.034 Uiso 1 1 calc R U . . .
H22B H 0.2274 -0.0113 -0.1948 0.034 Uiso 1 1 calc R U . . .
N1 N 0.2543(6) 0.0567(2) 0.0868(7) 0.0171(13) Uani 1 1 d . . . . .
Cl3 Cl 0.1348(2) 0.00186(9) -0.4340(3) 0.0387(5) Uani 1 1 d . . . . .
Cl4 Cl 0.3888(2) -0.01137(8) -0.3579(3) 0.0312(5) Uani 1 1 d . . . . .
Cl1 Cl 0.4172(6) 0.1216(6) -0.1326(9) 0.0212(12) Uani 0.818(5) 1 d D . P A 1
Cl2 Cl 0.1207(4) 0.12902(13) -0.1330(5) 0.0215(8) Uani 0.818(5) 1 d D . P A 1
Ir1 Ir 0.27168(3) 0.13539(2) 0.07135(4) 0.01561(7) Uani 1 1 d D . . . .
Cl2B Cl 0.131(2) 0.1403(9) -0.144(3) 0.0215(8) Uani 0.182(5) 1 d D . P A 2
Cl1B Cl 0.427(3) 0.124(3) -0.121(4) 0.0215(8) Uani 0.182(5) 1 d D . P A 2

loop_
_atom_site_aniso_label
_atom_site_aniso_U_11
_atom_site_aniso_U_22
_atom_site_aniso_U_33
_atom_site_aniso_U_23
_atom_site_aniso_U_13
_atom_site_aniso_U_12
C1 0.033(4) 0.015(3) 0.017(4) -0.007(3) -0.010(3) 0.004(3)
C2 0.018(4) 0.023(4) 0.022(4) -0.004(3) 0.001(3) 0.001(3)
C3 0.020(4) 0.016(3) 0.027(4) -0.007(3) -0.005(3) 0.008(3)
C4 0.034(4) 0.012(3) 0.022(4) -0.002(3) 0.001(3) -0.002(3)
C5 0.024(4) 0.021(4) 0.022(4) -0.007(3) -0.002(3) -0.004(3)
C6 0.052(6) 0.029(4) 0.020(4) -0.005(4) -0.003(5) 0.008(4)
C7 0.032(5) 0.033(5) 0.033(5) -0.010(4) 0.005(4) -0.005(4)
C8 0.044(5) 0.020(4) 0.044(5) -0.004(4) -0.010(4) 0.018(4)
C9 0.062(6) 0.022(4) 0.038(5) 0.003(4) 0.005(5) -0.008(4)
C10 0.029(5) 0.038(5) 0.045(6) -0.015(5) 0.000(4) -0.003(4)
C11 0.019(4) 0.021(4) 0.015(4) -0.003(3) 0.001(3) 0.001(3)
C12 0.032(4) 0.016(4) 0.019(4) -0.001(3) 0.000(3) 0.004(3)
C13 0.035(4) 0.017(3) 0.010(3) -0.002(2) 0.001(3) 0.000(3)
C14 0.031(5) 0.025(4) 0.022(4) -0.001(3) 0.001(3) -0.008(3)
C15 0.022(4) 0.017(4) 0.023(4) -0.001(3) -0.001(3) 0.001(3)
C16 0.026(5) 0.021(4) 0.022(4) 0.002(3) 0.000(5) -0.004(4)
C17 0.025(4) 0.017(4) 0.020(4) 0.000(3) -0.003(3) -0.004(3)
C18 0.035(7) 0.022(4) 0.015(4) -0.006(3) 0.003(4) -0.005(4)
C19 0.034(5) 0.016(4) 0.030(5) -0.003(4) 0.007(5) -0.005(4)
C20 0.034(5) 0.017(4) 0.022(4) -0.001(3) 0.006(4) -0.001(4)
N2 0.029(3) 0.011(3) 0.013(3) -0.002(2) 0.002(4) -0.002(4)
S1 0.029(3) 0.0287(19) 0.0195(18) -0.0082(13) 0.0005(14) -0.0029(17)
S2 0.0362(17) 0.0195(10) 0.0235(10) 0.0044(8) 0.0066(11) -0.0025(10)
C16B 0.026(5) 0.021(4) 0.022(4) 0.002(3) 0.000(5) -0.004(4)
C17B 0.025(4) 0.017(4) 0.020(4) 0.000(3) -0.003(3) -0.004(3)
C18B 0.035(7) 0.022(4) 0.015(4) -0.006(3) 0.003(4) -0.005(4)
C19B 0.034(5) 0.016(4) 0.030(5) -0.003(4) 0.007(5) -0.005(4)
C20B 0.034(5) 0.017(4) 0.022(4) -0.001(3) 0.006(4) -0.001(4)
N2B 0.029(3) 0.011(3) 0.013(3) -0.002(2) 0.002(4) -0.002(4)
S1B 0.029(3) 0.0287(19) 0.0195(18) -0.0082(13) 0.0005(14) -0.0029(17)
S2B 0.0362(17) 0.0195(10) 0.0235(10) 0.0044(8) 0.0066(11) -0.0025(10)
C21 0.027(5) 0.038(5) 0.019(4) 0.000(3) -0.005(3) 0.001(4)
N1 0.021(4) 0.018(3) 0.012(3) -0.002(2) -0.002(2) 0.004(2)
Cl3 0.0322(11) 0.0381(12) 0.0455(13) 0.0012(12) -0.0136(12) -0.0020(9)
Cl4 0.0270(11) 0.0296(11) 0.0370(11) -0.0005(9) 0.0005(9) 0.0046(9)
Cl1 0.0237(18) 0.021(2) 0.019(2) -0.0012(18) 0.0066(18) 0.0029(19)
Cl2 0.0291(14) 0.017(2) 0.0180(11) 0.0012(12) -0.0045(10) 0.0058(14)
Ir1 0.02007(12) 0.01217(11) 0.01460(11) 0.00100(11) 0.00007(11) 0.00442(11)
Cl2B 0.0291(14) 0.017(2) 0.0180(11) 0.0012(12) -0.0045(10) 0.0058(14)
Cl1B 0.0291(14) 0.017(2) 0.0180(11) 0.0012(12) -0.0045(10) 0.0058(14)

loop_
_atom_type_symbol
_atom_type_description
_atom_type_scat_dispersion_real
_atom_type_scat_dispersion_imag
_atom_type_scat_source
C C 0.0033 0.0016 'International Tables Vol C Tables 4.2.6.8 and 6.1.1.4'
H H 0 0 'International Tables Vol C Tables 4.2.6.8 and 6.1.1.4'
N N 0.0061 0.0033 'International Tables Vol C Tables 4.2.6.8 and 6.1.1.4'
S S 0.1246 0.1234 'International Tables Vol C Tables 4.2.6.8 and 6.1.1.4'
Cl Cl 0.1484 0.1585 'International Tables Vol C Tables 4.2.6.8 and 6.1.1.4'
Ir Ir -1.4442 7.9887 'International Tables Vol C Tables 4.2.6.8 and 6.1.1.4'

loop_
_geom_angle_atom_site_label_1
_geom_angle_atom_site_label_2
_geom_angle_atom_site_label_3
_geom_angle
_geom_angle_site_symmetry_1
_geom_angle_site_symmetry_3
_geom_angle_publ_flag
C5 C1 C2 108 . . ?
C5 C1 C6 126 . . ?
C2 C1 C6 126 . . ?
C5 C1 Ir1 71.01(12) . . ?
C2 C1 Ir1 70.72(12) . . ?
C6 C1 Ir1 123.90(10) . . ?
C1 C2 C3 108 . . ?
C1 C2 C7 126 . . ?
C3 C2 C7 126 . . ?
C1 C2 Ir1 70.86(12) . . ?
C3 C2 Ir1 70.94(11) . . ?
C7 C2 Ir1 123.83(11) . . ?
C4 C3 C2 108 . . ?
C4 C3 C8 126 . . ?
C2 C3 C8 126 . . ?
C4 C3 Ir1 70.99(12) . . ?
C2 C3 Ir1 70.66(12) . . ?
C8 C3 Ir1 123.97(11) . . ?
C3 C4 C5 108 . . ?
C3 C4 C9 126 . . ?
C5 C4 C9 126 . . ?
C3 C4 Ir1 70.68(12) . . ?
C5 C4 Ir1 70.81(11) . . ?
C9 C4 Ir1 124.14(11) . . ?
C1 C5 C4 108 . . ?
C1 C5 C10 126 . . ?
C4 C5 C10 126 . . ?
C1 C5 Ir1 70.64(12) . . ?
C4 C5 Ir1 70.89(11) . . ?
C10 C5 Ir1 124.09(11) . . ?
C1 C6 H6A 109.5 . . ?
C1 C6 H6B 109.5 . . ?
H6A C6 H6B 109.5 . . ?
C1 C6 H6C 109.5 . . ?
H6A C6 H6C 109.5 . . ?
H6B C6 H6C 109.5 . . ?
C2 C7 H7A 109.5 . . ?
C2 C7 H7B 109.5 . . ?
H7A C7 H7B 109.5 . . ?
C2 C7 H7C 109.5 . . ?
H7A C7 H7C 109.5 . . ?
H7B C7 H7C 109.5 . . ?
C3 C8 H8A 109.5 . . ?
C3 C8 H8B 109.5 . . ?
H8A C8 H8B 109.5 . . ?
C3 C8 H8C 109.5 . . ?
H8A C8 H8C 109.5 . . ?
H8B C8 H8C 109.5 . . ?
C4 C9 H9A 109.5 . . ?
C4 C9 H9B 109.5 . . ?
H9A C9 H9B 109.5 . . ?
C4 C9 H9C 109.5 . . ?
H9A C9 H9C 109.5 . . ?
H9B C9 H9C 109.5 . . ?
C5 C10 H10A 109.5 . . ?
C5 C10 H10B 109.5 . . ?
H10A C10 H10B 109.5 . . ?
C5 C10 H10C 109.5 . . ?
H10A C10 H10C 109.5 . . ?
H10B C10 H10C 109.5 . . ?
N1 C11 C12 122.5(7) . . ?
N1 C11 H11 118.8 . . ?
C12 C11 H11 118.8 . . ?
C13 C12 C11 118.8(8) . . ?
C13 C12 H12 120.6 . . ?
C11 C12 H12 120.6 . . ?
C12 C13 C14 118.4(7) . . ?
C12 C13 C16 116.7(6) . . ?
C14 C13 C16 124.6(7) . . ?
C12 C13 C16B 129.1(8) . . ?
C14 C13 C16B 111.8(8) . . ?
C13 C14 C15 119.5(8) . . ?
C13 C14 H14 120.3 . . ?
C15 C14 H14 120.3 . . ?
N1 C15 C14 121.8(8) . . ?
N1 C15 H15 119.1 . . ?
C14 C15 H15 119.1 . . ?
N2 C16 C13 119.2(8) . . ?
N2 C16 S1 127.4(7) . . ?
C13 C16 S1 113.4(7) . . ?
N2 C17 C18 109.3(7) . . ?
N2 C17 H17A 109.8 . . ?
C18 C17 H17A 109.8 . . ?
N2 C17 H17B 109.8 . . ?
C18 C17 H17B 109.8 . . ?
H17A C17 H17B 108.3 . . ?
C17 C18 S2 112.6(7) . . ?
C17 C18 H18A 109.1 . . ?
S2 C18 H18A 109.1 . . ?
C17 C18 H18B 109.1 . . ?
S2 C18 H18B 109.1 . . ?
H18A C18 H18B 107.8 . . ?
C20 C19 S2 111.3(7) . . ?
C20 C19 H19A 109.4 . . ?
S2 C19 H19A 109.4 . . ?
C20 C19 H19B 109.4 . . ?
S2 C19 H19B 109.4 . . ?
H19A C19 H19B 108 . . ?
N2 C20 C19 109.3(8) . . ?
N2 C20 H20A 109.8 . . ?
C19 C20 H20A 109.8 . . ?
N2 C20 H20B 109.8 . . ?
C19 C20 H20B 109.8 . . ?
H20A C20 H20B 108.3 . . ?
C16 N2 C20 121.3(8) . . ?
C16 N2 C17 123.8(7) . . ?
C20 N2 C17 114.5(7) . . ?
C18 S2 C19 97.4(4) . . ?
N2B C16B C13 115(2) . . ?
N2B C16B S1B 126(2) . . ?
C13 C16B S1B 119(2) . . ?
N2B C17B C18B 111(2) . . ?
N2B C17B H17C 109.3 . . ?
C18B C17B H17C 109.3 . . ?
N2B C17B H17D 109.3 . . ?
C18B C17B H17D 109.3 . . ?
H17C C17B H17D 108 . . ?
C17B C18B S2B 114.1(19) . . ?
C17B C18B H18C 108.7 . . ?
S2B C18B H18C 108.7 . . ?
C17B C18B H18D 108.7 . . ?
S2B C18B H18D 108.7 . . ?
H18C C18B H18D 107.6 . . ?
C20B C19B S2B 113(2) . . ?
C20B C19B H19C 108.9 . . ?
S2B C19B H19C 108.9 . . ?
C20B C19B H19D 108.9 . . ?
S2B C19B H19D 108.9 . . ?
H19C C19B H19D 107.7 . . ?
N2B C20B C19B 111(2) . . ?
N2B C20B H20C 109.5 . . ?
C19B C20B H20C 109.5 . . ?
N2B C20B H20D 109.5 . . ?
C19B C20B H20D 109.5 . . ?
H20C C20B H20D 108.1 . . ?
C16B N2B C20B 121(2) . . ?
C16B N2B C17B 124(2) . . ?
C20B N2B C17B 114.5(19) . . ?
C18B S2B C19B 96.9(13) . . ?
Cl4 C21 Cl3 112.1(5) . . ?
Cl4 C21 H22A 109.2 . . ?
Cl3 C21 H22A 109.2 . . ?
Cl4 C21 H22B 109.2 . . ?
Cl3 C21 H22B 109.2 . . ?
H22A C21 H22B 107.9 . . ?
C15 N1 C11 118.5(6) . . ?
C15 N1 Ir1 121.3(5) . . ?
C11 N1 Ir1 119.9(5) . . ?
N1 Ir1 C2 103.18(18) . . ?
N1 Ir1 C1 94.25(19) . . ?
C2 Ir1 C1 38.42(6) . . ?
N1 Ir1 C3 138.98(19) . . ?
C2 Ir1 C3 38.40(5) . . ?
C1 Ir1 C3 64.27(8) . . ?
N1 Ir1 C5 120.3(2) . . ?
C2 Ir1 C5 64.25(8) . . ?
C1 Ir1 C5 38.36(6) . . ?
C3 Ir1 C5 64.19(8) . . ?
N1 Ir1 C4 157.6(2) . . ?
C2 Ir1 C4 64.23(7) . . ?
C1 Ir1 C4 64.20(8) . . ?
C3 Ir1 C4 38.33(5) . . ?
C5 Ir1 C4 38.30(6) . . ?
N1 Ir1 Cl2B 92.4(6) . . ?
C2 Ir1 Cl2B 112.1(8) . . ?
C1 Ir1 Cl2B 150.5(8) . . ?
C3 Ir1 Cl2B 92.5(7) . . ?
C5 Ir1 Cl2B 147.3(5) . . ?
C4 Ir1 Cl2B 109.3(6) . . ?
N1 Ir1 Cl1B 88.9(17) . . ?
C2 Ir1 Cl1B 155.9(13) . . ?
C1 Ir1 Cl1B 121.1(11) . . ?
C3 Ir1 Cl1B 132.0(17) . . ?
C5 Ir1 Cl1B 91.7(13) . . ?
C4 Ir1 Cl1B 97.1(17) . . ?
Cl2B Ir1 Cl1B 87.8(10) . . ?
N1 Ir1 Cl1 87.4(4) . . ?
C2 Ir1 Cl1 159.6(3) . . ?
C1 Ir1 Cl1 124.6(2) . . ?
C3 Ir1 Cl1 133.6(4) . . ?
C5 Ir1 Cl1 95.3(2) . . ?
C4 Ir1 Cl1 99.7(3) . . ?
N1 Ir1 Cl2 84.88(19) . . ?
C2 Ir1 Cl2 111.20(16) . . ?
C1 Ir1 Cl2 148.56(16) . . ?
C3 Ir1 Cl2 96.33(15) . . ?
C5 Ir1 Cl2 154.72(12) . . ?
C4 Ir1 Cl2 116.48(12) . . ?
Cl1 Ir1 Cl2 86.8(2) . . ?

loop_
_geom_bond_atom_site_label_1
_geom_bond_atom_site_label_2
_geom_bond_distance
_geom_bond_site_symmetry_2
_geom_bond_publ_flag
C1 C5 1.42 . ?
C1 C2 1.42 . ?
C1 C6 1.5095 . ?
C1 Ir1 2.159(3) . ?
C2 C3 1.42 . ?
C2 C7 1.5095 . ?
C2 Ir1 2.157(3) . ?
C3 C4 1.42 . ?
C3 C8 1.5095 . ?
C3 Ir1 2.161(3) . ?
C4 C5 1.42 . ?
C4 C9 1.5095 . ?
C4 Ir1 2.165(3) . ?
C5 C10 1.5095 . ?
C5 Ir1 2.164(3) . ?
C6 H6A 0.98 . ?
C6 H6B 0.98 . ?
C6 H6C 0.98 . ?
C7 H7A 0.98 . ?
C7 H7B 0.98 . ?
C7 H7C 0.98 . ?
C8 H8A 0.98 . ?
C8 H8B 0.98 . ?
C8 H8C 0.98 . ?
C9 H9A 0.98 . ?
C9 H9B 0.98 . ?
C9 H9C 0.98 . ?
C10 H10A 0.98 . ?
C10 H10B 0.98 . ?
C10 H10C 0.98 . ?
C11 N1 1.345(10) . ?
C11 C12 1.385(11) . ?
C11 H11 0.95 . ?
C12 C13 1.376(12) . ?
C12 H12 0.95 . ?
C13 C14 1.381(12) . ?
C13 C16 1.488(12) . ?
C13 C16B 1.56(3) . ?
C14 C15 1.393(11) . ?
C14 H14 0.95 . ?
C15 N1 1.326(10) . ?
C15 H15 0.95 . ?
C16 N2 1.322(11) . ?
C16 S1 1.680(9) . ?
C17 N2 1.490(11) . ?
C17 C18 1.502(13) . ?
C17 H17A 0.99 . ?
C17 H17B 0.99 . ?
C18 S2 1.804(9) . ?
C18 H18A 0.99 . ?
C18 H18B 0.99 . ?
C19 C20 1.515(13) . ?
C19 S2 1.812(11) . ?
C19 H19A 0.99 . ?
C19 H19B 0.99 . ?
C20 N2 1.483(10) . ?
C20 H20A 0.99 . ?
C20 H20B 0.99 . ?
C16B N2B 1.314(19) . ?
C16B S1B 1.683(19) . ?
C17B N2B 1.493(19) . ?
C17B C18B 1.50(2) . ?
C17B H17C 0.99 . ?
C17B H17D 0.99 . ?
C18B S2B 1.801(19) . ?
C18B H18C 0.99 . ?
C18B H18D 0.99 . ?
C19B C20B 1.51(2) . ?
C19B S2B 1.814(19) . ?
C19B H19C 0.99 . ?
C19B H19D 0.99 . ?
C20B N2B 1.491(19) . ?
C20B H20C 0.99 . ?
C20B H20D 0.99 . ?
C21 Cl4 1.750(9) . ?
C21 Cl3 1.770(8) . ?
C21 H22A 0.99 . ?
C21 H22B 0.99 . ?
N1 Ir1 2.111(6) . ?
Cl1 Ir1 2.406(4) . ?
Cl2 Ir1 2.412(3) . ?
Ir1 Cl2B 2.403(15) . ?
Ir1 Cl1B 2.406(17) . ?
